data_1554302
loop_
_publ_author_name
'Yu, Ji-cong'
'Yu, Le-mao'
'Zhao, Xiao-yun'
'Gan, Lu'
'Zhu, Wei-wei'
'Wang, Ze-chen'
'Wang, Rui'
'Jiang, Xianxing'

_publ_section_title
;
 Organocatalytic asymmetric [3 + 2] annulation of 1,4-dithiane-2,5-diol
 with azlactones: access to chiral dihydrothiophen-2(3H)-one derivatives
;
_journal_issue 13
_journal_name_full 'Organic Chemistry Frontiers'
_journal_page_first 2040
_journal_paper_doi 10.1039/C8QO00305J
_journal_volume 5
_journal_year 2018
_chemical_formula_moiety 'C15 H19 N O3 S'
_chemical_formula_sum 'C15 H19 N O3 S'
_chemical_formula_weight 293.37
_space_group_crystal_system monoclinic
_space_group_IT_number 14
_space_group_name_Hall '-P 2ybc'
_space_group_name_H-M_alt 'P 1 21/c 1'
_atom_sites_solution_hydrogens geom
_atom_sites_solution_primary direct
_audit_creation_date 2018-01-09
_audit_creation_method
;
Olex2 1.2
(compiled 2017.08.10 svn.r3458 for OlexSys, GUI svn.r5381)
;
_audit_update_record
;
2018-01-17 deposited with the CCDC.
2018-05-08 downloaded from the CCDC.
;
_cell_angle_alpha 90
_cell_angle_beta 104.176(2)
_cell_angle_gamma 90
_cell_formula_units_Z 4
_cell_length_a 10.0093(2)
_cell_length_b 14.3918(3)
_cell_length_c 10.7208(2)
_cell_measurement_reflns_used 4075
_cell_measurement_temperature 100
_cell_measurement_theta_max 71.8690
_cell_measurement_theta_min 3.0530
_cell_volume 1497.32(5)
_computing_cell_refinement 'CrysAlisPro 1.171.38.41 (Rigaku OD, 2015)'
_computing_data_collection 'CrysAlisPro 1.171.38.41 (Rigaku OD, 2015)'
_computing_data_reduction 'CrysAlisPro 1.171.38.41 (Rigaku OD, 2015)'
_computing_molecular_graphics 'Olex2 (Dolomanov et al., 2009)'
_computing_publication_material 'Olex2 (Dolomanov et al., 2009)'
_computing_structure_refinement 'ShelXL (Sheldrick, 2015)'
_computing_structure_solution 'XS (Sheldrick, 2008)'
_diffrn_ambient_temperature 100
_diffrn_detector 'CCD plate'
_diffrn_detector_area_resol_mean 8.2417
_diffrn_detector_type Onyx
_diffrn_measured_fraction_theta_full 0.998
_diffrn_measured_fraction_theta_max 0.999
_diffrn_measurement_details
;
List of Runs (angles in degrees, time in seconds):

  # Type    Start    End  Width  t~exp~   \w     \q     \k     \f   Frames
#--------------------------------------------------------------------------
  1  \w      1.00  53.00   1.00    3.00    --   44.40 -57.00  60.00   52
  2  \w     89.00 114.00   1.00    3.00    --   44.40  57.00  30.00   25
  3  \w     74.00 111.00   1.00    3.00    --   44.40 125.00  30.00   37
  4  \w    107.00 170.00   1.00    8.00    --  100.00  61.00   0.00   63
  5  \w     36.00 117.00   1.00    8.00    --  100.00-125.00-120.00   81
  6  \w     94.00 120.00   1.00    8.00    --  100.00-125.00-180.00   26
  7  \w     28.00 129.00   1.00    8.00    --  100.00 -77.00-120.00  101
  8  \w     27.00  90.00   1.00    8.00    --  100.00-125.00-180.00   63
  9  \w     19.00  46.00   1.00    3.00    --   44.40  57.00  30.00   27
 10  \w    -55.00 -18.00   1.00    8.00    --  -90.00 125.00 -60.00   37
 11  \w   -115.00 -90.00   1.00    8.00    --  -90.00 125.00 -60.00   25
 12  \w   -160.00-107.00   1.00    8.00    --  -90.00 -61.00  30.00   53
 13  \w   -117.00 -77.00   1.00    3.00    --  -44.40-125.00 -90.00   40
;
_diffrn_measurement_device 'four-circle diffractometer'
_diffrn_measurement_device_type 'Xcalibur, Onyx, Nova'
_diffrn_measurement_method '\w scans'
_diffrn_orient_matrix_type 'CrysAlisPro convention (1999,Acta A55,543-557)'
_diffrn_orient_matrix_UB_11 0.0230452000
_diffrn_orient_matrix_UB_12 0.0459827000
_diffrn_orient_matrix_UB_13 -0.1228276000
_diffrn_orient_matrix_UB_21 0.0394183000
_diffrn_orient_matrix_UB_22 0.0915593000
_diffrn_orient_matrix_UB_23 0.0742349000
_diffrn_orient_matrix_UB_31 0.1520452000
_diffrn_orient_matrix_UB_32 -0.0308070000
_diffrn_orient_matrix_UB_33 0.0372873000
_diffrn_radiation_monochromator mirror
_diffrn_radiation_probe x-ray
_diffrn_radiation_type CuK\a
_diffrn_radiation_wavelength 1.54184
_diffrn_reflns_av_R_equivalents 0.0220
_diffrn_reflns_av_unetI/netI 0.0223
_diffrn_reflns_Laue_measured_fraction_full 0.998
_diffrn_reflns_Laue_measured_fraction_max 0.999
_diffrn_reflns_limit_h_max 11
_diffrn_reflns_limit_h_min -10
_diffrn_reflns_limit_k_max 12
_diffrn_reflns_limit_k_min -17
_diffrn_reflns_limit_l_max 12
_diffrn_reflns_limit_l_min -12
_diffrn_reflns_number 6258
_diffrn_reflns_point_group_measured_fraction_full 0.998
_diffrn_reflns_point_group_measured_fraction_max 0.999
_diffrn_reflns_theta_full 67.079
_diffrn_reflns_theta_max 67.079
_diffrn_reflns_theta_min 4.556
_diffrn_source 'micro-focus sealed X-ray tube'
_diffrn_source_type 'Nova (Cu) X-ray Source'
_exptl_absorpt_coefficient_mu 1.981
_exptl_absorpt_correction_T_max 1.00000
_exptl_absorpt_correction_T_min 0.51460
_exptl_absorpt_correction_type multi-scan
_exptl_absorpt_process_details
;
CrysAlisPro 1.171.38.41 (Rigaku Oxford Diffraction, 2015)
Empirical absorption correction using spherical harmonics,
 implemented in SCALE3 ABSPACK scaling algorithm.
;
_exptl_crystal_colour colourless
_exptl_crystal_colour_primary colourless
_exptl_crystal_density_diffrn 1.301
_exptl_crystal_description plate
_exptl_crystal_F_000 624
_exptl_crystal_size_max 0.4
_exptl_crystal_size_mid 0.2
_exptl_crystal_size_min 0.1
_refine_diff_density_max 0.316
_refine_diff_density_min -0.274
_refine_diff_density_rms 0.039
_refine_ls_extinction_method none
_refine_ls_goodness_of_fit_ref 1.037
_refine_ls_hydrogen_treatment constr
_refine_ls_matrix_type full
_refine_ls_number_parameters 184
_refine_ls_number_reflns 2663
_refine_ls_number_restraints 0
_refine_ls_restrained_S_all 1.037
_refine_ls_R_factor_all 0.0310
_refine_ls_R_factor_gt 0.0297
_refine_ls_shift/su_max 0.000
_refine_ls_shift/su_mean 0.000
_refine_ls_structure_factor_coef Fsqd
_refine_ls_weighting_details 'w=1/[\s^2^(Fo^2^)+(0.0371P)^2^+0.5750P] where P=(Fo^2^+2Fc^2^)/3'
_refine_ls_weighting_scheme calc
_refine_ls_wR_factor_gt 0.0746
_refine_ls_wR_factor_ref 0.0756
_reflns_Friedel_coverage 0.000
_reflns_number_gt 2520
_reflns_number_total 2663
_reflns_threshold_expression 'I > 2\s(I)'
_cod_data_source_file c8qo00305j2.cif
_cod_data_source_block yjc_h1_161025_2
_cod_original_cell_volume 1497.33(6)
_cod_database_code 1554302
_shelx_shelxl_version_number 2016/6
_shelx_space_group_comment
;
The symmetry employed for this shelxl refinement is uniquely defined
by the following loop, which should always be used as a source of
symmetry information in preference to the above space-group names.
They are only intended as comments.
;
_shelx_estimated_absorpt_t_max 0.826
_shelx_estimated_absorpt_t_min 0.505
_reflns_odcompleteness_completeness 99.86
_reflns_odcompleteness_iscentric 1
_reflns_odcompleteness_theta 66.97
_olex2_refinement_description
;
1. Fixed Uiso
 At 1.2 times of:
  All C(H) groups, All C(H,H) groups, All N(H) groups
 At 1.5 times of:
  All C(H,H,H) groups, All O(H) groups
2.a Ternary CH refined with riding coordinates:
 C6(H6), C9(H9)
2.b Secondary CH2 refined with riding coordinates:
 C11(H11A,H11B), C14(H14A,H14B)
2.c Aromatic/amide H refined with riding coordinates:
 N4(H4), C8(H8), C12(H12), C16(H16), C17(H17), C19(H19)
2.d Idealised Me refined as rotating group:
 C15(H15A,H15B,H15C), C18(H18A,H18B,H18C)
2.e Idealised tetrahedral OH refined as rotating group:
 O2(H2)
;
_olex2_submission_special_instructions 'No special instructions were received'
_oxdiff_exptl_absorpt_empirical_details
;
Empirical correction (ABSPACK) includes:
- Absorption correction using spherical harmonics
- Frame scaling
;
_oxdiff_exptl_absorpt_empirical_full_max 1.951
_oxdiff_exptl_absorpt_empirical_full_min 0.593

loop_
_space_group_symop_operation_xyz
'x, y, z'
'-x, y+1/2, -z+1/2'
'-x, -y, -z'
'x, -y-1/2, z-1/2'

loop_
_atom_site_label
_atom_site_type_symbol
_atom_site_fract_x
_atom_site_fract_y
_atom_site_fract_z
_atom_site_U_iso_or_equiv
_atom_site_adp_type
_atom_site_occupancy
_atom_site_site_symmetry_order
_atom_site_calc_flag
_atom_site_refinement_flags_posn
S1 S -0.89393(3) -0.21655(2) -0.14661(3) 0.02293(11) Uani 1 1 d .
O1 O -0.84113(9) -0.11514(6) -0.33301(8) 0.0206(2) Uani 1 1 d .
O2 O -0.55016(9) -0.13228(6) 0.09432(8) 0.0211(2) Uani 1 1 d .
H2 H -0.529874 -0.174472 0.149891 0.032 Uiso 1 1 calc GR
O3 O -0.54512(9) -0.20464(6) -0.26313(9) 0.0209(2) Uani 1 1 d .
N4 N -0.57515(10) -0.06373(7) -0.18003(10) 0.0165(2) Uani 1 1 d .
H4 H -0.546628 -0.005720 -0.170891 0.020 Uiso 1 1 calc R
C5 C -0.51429(13) -0.12141(9) -0.24869(12) 0.0171(3) Uani 1 1 d .
C6 C -0.64079(13) -0.16828(9) -0.01847(12) 0.0177(3) Uani 1 1 d .
H6 H -0.592617 -0.218546 -0.054842 0.021 Uiso 1 1 calc R
C7 C -0.68493(12) -0.09114(9) -0.12005(11) 0.0163(3) Uani 1 1 d .
C8 C -0.41098(16) 0.01461(10) -0.34116(14) 0.0278(3) Uani 1 1 d .
H8 H -0.485581 0.052588 -0.331893 0.033 Uiso 1 1 calc R
C9 C -0.84359(13) 0.05872(10) -0.14788(13) 0.0216(3) Uani 1 1 d .
H9 H -0.928170 0.020992 -0.183752 0.026 Uiso 1 1 calc R
C10 C -0.80648(13) -0.13461(9) -0.22047(12) 0.0178(3) Uani 1 1 d .
C11 C -0.73628(13) -0.00420(9) -0.06035(12) 0.0181(3) Uani 1 1 d .
H11A H -0.775504 -0.025463 0.011004 0.022 Uiso 1 1 calc R
H11B H -0.654849 0.034509 -0.021878 0.022 Uiso 1 1 calc R
C12 C -0.29729(15) -0.13327(10) -0.32094(14) 0.0276(3) Uani 1 1 d .
H12 H -0.294079 -0.197150 -0.298077 0.033 Uiso 1 1 calc R
C13 C -0.40549(13) -0.07845(9) -0.30439(12) 0.0185(3) Uani 1 1 d .
C14 C -0.77227(14) -0.20772(9) 0.00919(12) 0.0213(3) Uani 1 1 d .
H14A H -0.807906 -0.165766 0.066730 0.026 Uiso 1 1 calc R
H14B H -0.754710 -0.269569 0.050366 0.026 Uiso 1 1 calc R
C15 C -0.79512(14) 0.10079(10) -0.26016(13) 0.0236(3) Uani 1 1 d .
H15A H -0.777420 0.050930 -0.316278 0.035 Uiso 1 1 calc GR
H15B H -0.710235 0.136201 -0.226885 0.035 Uiso 1 1 calc GR
H15C H -0.866625 0.142204 -0.309302 0.035 Uiso 1 1 calc GR
C16 C -0.19830(15) -0.00310(12) -0.40499(13) 0.0310(3) Uani 1 1 d .
H16 H -0.126779 0.022965 -0.437998 0.037 Uiso 1 1 calc R
C17 C -0.19375(15) -0.09564(12) -0.37058(15) 0.0323(3) Uani 1 1 d .
H17 H -0.119565 -0.133603 -0.380917 0.039 Uiso 1 1 calc R
C18 C -0.88071(17) 0.13555(11) -0.06353(15) 0.0327(3) Uani 1 1 d .
H18A H -0.798692 0.172950 -0.026819 0.049 Uiso 1 1 calc GR
H18B H -0.914788 0.107570 0.006097 0.049 Uiso 1 1 calc GR
H18C H -0.952432 0.175314 -0.115873 0.049 Uiso 1 1 calc GR
C19 C -0.30755(17) 0.05160(11) -0.39122(15) 0.0347(4) Uani 1 1 d .
H19 H -0.311555 0.115042 -0.416337 0.042 Uiso 1 1 calc R

loop_
_atom_site_aniso_label
_atom_site_aniso_U_11
_atom_site_aniso_U_22
_atom_site_aniso_U_33
_atom_site_aniso_U_23
_atom_site_aniso_U_13
_atom_site_aniso_U_12
S1 0.02070(18) 0.02456(19) 0.02238(18) -0.00006(12) 0.00304(13) -0.00700(12)
O1 0.0213(5) 0.0226(5) 0.0169(5) -0.0020(4) 0.0027(4) 0.0012(4)
O2 0.0233(5) 0.0193(5) 0.0172(4) 0.0038(4) -0.0016(4) -0.0030(4)
O3 0.0232(5) 0.0165(5) 0.0239(5) -0.0035(4) 0.0072(4) -0.0028(4)
N4 0.0181(5) 0.0139(5) 0.0176(5) -0.0003(4) 0.0044(4) -0.0020(4)
C5 0.0168(6) 0.0182(6) 0.0146(6) -0.0004(5) 0.0006(5) 0.0008(5)
C6 0.0194(6) 0.0163(6) 0.0167(6) 0.0000(5) 0.0032(5) -0.0012(5)
C7 0.0169(6) 0.0156(6) 0.0163(6) -0.0009(5) 0.0037(5) -0.0008(5)
C8 0.0363(8) 0.0224(7) 0.0285(7) 0.0005(6) 0.0154(6) 0.0003(6)
C9 0.0199(6) 0.0215(7) 0.0224(7) -0.0012(5) 0.0034(5) 0.0043(5)
C10 0.0167(6) 0.0159(6) 0.0208(6) -0.0025(5) 0.0047(5) 0.0014(5)
C11 0.0207(6) 0.0176(6) 0.0164(6) -0.0017(5) 0.0051(5) 0.0005(5)
C12 0.0265(7) 0.0255(7) 0.0326(7) 0.0055(6) 0.0107(6) 0.0030(6)
C13 0.0198(6) 0.0205(7) 0.0142(6) -0.0011(5) 0.0022(5) -0.0025(5)
C14 0.0219(7) 0.0219(7) 0.0191(6) 0.0017(5) 0.0033(5) -0.0028(5)
C15 0.0261(7) 0.0206(7) 0.0224(7) 0.0024(5) 0.0025(5) 0.0058(6)
C16 0.0284(7) 0.0431(9) 0.0230(7) 0.0010(6) 0.0089(6) -0.0124(7)
C17 0.0233(7) 0.0421(9) 0.0338(8) 0.0078(7) 0.0118(6) 0.0049(6)
C18 0.0384(8) 0.0315(8) 0.0288(8) 0.0003(6) 0.0097(6) 0.0162(7)
C19 0.0496(10) 0.0240(8) 0.0362(8) 0.0016(6) 0.0218(7) -0.0068(7)

loop_
_atom_type_symbol
_atom_type_description
_atom_type_scat_dispersion_real
_atom_type_scat_dispersion_imag
_atom_type_scat_source
C C 0.0181 0.0091 'International Tables Vol C Tables 4.2.6.8 and 6.1.1.4'
H H 0.0000 0.0000 'International Tables Vol C Tables 4.2.6.8 and 6.1.1.4'
N N 0.0311 0.0180 'International Tables Vol C Tables 4.2.6.8 and 6.1.1.4'
O O 0.0492 0.0322 'International Tables Vol C Tables 4.2.6.8 and 6.1.1.4'
S S 0.3331 0.5567 'International Tables Vol C Tables 4.2.6.8 and 6.1.1.4'

loop_
_geom_angle_atom_site_label_1
_geom_angle_atom_site_label_2
_geom_angle_atom_site_label_3
_geom_angle
C10 S1 C14 94.09(6)
C6 O2 H2 109.5
C5 N4 H4 117.8
C5 N4 C7 124.34(11)
C7 N4 H4 117.8
O3 C5 N4 122.12(12)
O3 C5 C13 122.22(11)
N4 C5 C13 115.65(11)
O2 C6 H6 109.1
O2 C6 C7 110.58(10)
O2 C6 C14 111.81(10)
C7 C6 H6 109.1
C14 C6 H6 109.1
C14 C6 C7 107.05(10)
N4 C7 C6 112.96(10)
N4 C7 C10 110.62(10)
N4 C7 C11 109.03(10)
C6 C7 C10 103.95(10)
C6 C7 C11 110.88(10)
C10 C7 C11 109.30(10)
C13 C8 H8 120.1
C19 C8 H8 120.1
C19 C8 C13 119.87(14)
C11 C9 H9 108.3
C15 C9 H9 108.3
C15 C9 C11 113.90(11)
C15 C9 C18 110.42(12)
C18 C9 H9 108.3
C18 C9 C11 107.42(11)
O1 C10 S1 123.47(10)
O1 C10 C7 126.04(11)
C7 C10 S1 110.47(9)
C7 C11 H11A 107.7
C7 C11 H11B 107.7
C9 C11 C7 118.47(10)
C9 C11 H11A 107.7
C9 C11 H11B 107.7
H11A C11 H11B 107.1
C13 C12 H12 119.7
C17 C12 H12 119.7
C17 C12 C13 120.53(14)
C8 C13 C5 121.83(12)
C12 C13 C5 118.90(12)
C12 C13 C8 119.27(12)
S1 C14 H14A 110.7
S1 C14 H14B 110.7
C6 C14 S1 105.26(9)
C6 C14 H14A 110.7
C6 C14 H14B 110.7
H14A C14 H14B 108.8
C9 C15 H15A 109.5
C9 C15 H15B 109.5
C9 C15 H15C 109.5
H15A C15 H15B 109.5
H15A C15 H15C 109.5
H15B C15 H15C 109.5
C17 C16 H16 120.1
C17 C16 C19 119.71(14)
C19 C16 H16 120.1
C12 C17 H17 120.0
C16 C17 C12 120.07(14)
C16 C17 H17 120.0
C9 C18 H18A 109.5
C9 C18 H18B 109.5
C9 C18 H18C 109.5
H18A C18 H18B 109.5
H18A C18 H18C 109.5
H18B C18 H18C 109.5
C8 C19 C16 120.54(14)
C8 C19 H19 119.7
C16 C19 H19 119.7

loop_
_geom_bond_atom_site_label_1
_geom_bond_atom_site_label_2
_geom_bond_distance
S1 C10 1.7673(13)
S1 C14 1.8146(13)
O1 C10 1.2040(16)
O2 H2 0.8400
O2 C6 1.4199(15)
O3 C5 1.2373(16)
N4 H4 0.8800
N4 C5 1.3496(16)
N4 C7 1.4570(16)
C5 C13 1.4978(18)
C6 H6 1.0000
C6 C7 1.5421(17)
C6 C14 1.5275(18)
C7 C10 1.5457(17)
C7 C11 1.5494(17)
C8 H8 0.9500
C8 C13 1.393(2)
C8 C19 1.384(2)
C9 H9 1.0000
C9 C11 1.5364(18)
C9 C15 1.5287(19)
C9 C18 1.5307(19)
C11 H11A 0.9900
C11 H11B 0.9900
C12 H12 0.9500
C12 C13 1.386(2)
C12 C17 1.386(2)
C14 H14A 0.9900
C14 H14B 0.9900
C15 H15A 0.9800
C15 H15B 0.9800
C15 H15C 0.9800
C16 H16 0.9500
C16 C17 1.380(2)
C16 C19 1.384(2)
C17 H17 0.9500
C18 H18A 0.9800
C18 H18B 0.9800
C18 H18C 0.9800
C19 H19 0.9500

loop_
_geom_torsion_atom_site_label_1
_geom_torsion_atom_site_label_2
_geom_torsion_atom_site_label_3
_geom_torsion_atom_site_label_4
_geom_torsion
O2 C6 C7 N4 72.89(13)
O2 C6 C7 C10 -167.16(10)
O2 C6 C7 C11 -49.83(13)
O2 C6 C14 S1 162.97(8)
O3 C5 C13 C8 150.03(13)
O3 C5 C13 C12 -29.26(18)
N4 C5 C13 C8 -30.93(17)
N4 C5 C13 C12 149.78(12)
N4 C7 C10 S1 150.76(8)
N4 C7 C10 O1 -30.94(17)
N4 C7 C11 C9 83.47(13)
C5 N4 C7 C6 61.12(15)
C5 N4 C7 C10 -54.92(15)
C5 N4 C7 C11 -175.14(11)
C6 C7 C10 S1 29.24(11)
C6 C7 C10 O1 -152.46(12)
C6 C7 C11 C9 -151.57(11)
C7 N4 C5 O3 -2.18(19)
C7 N4 C5 C13 178.77(10)
C7 C6 C14 S1 41.72(11)
C10 S1 C14 C6 -20.97(10)
C10 C7 C11 C9 -37.56(15)
C11 C7 C10 S1 -89.19(10)
C11 C7 C10 O1 89.12(15)
C13 C8 C19 C16 -0.1(2)
C13 C12 C17 C16 -0.5(2)
C14 S1 C10 O1 176.54(11)
C14 S1 C10 C7 -5.11(9)
C14 C6 C7 N4 -165.10(10)
C14 C6 C7 C10 -45.14(12)
C14 C6 C7 C11 72.19(12)
C15 C9 C11 C7 -60.16(15)
C17 C12 C13 C5 -179.13(13)
C17 C12 C13 C8 1.6(2)
C17 C16 C19 C8 1.1(2)
C18 C9 C11 C7 177.22(11)
C19 C8 C13 C5 179.46(13)
C19 C8 C13 C12 -1.3(2)
C19 C16 C17 C12 -0.8(2)
